data_1527784
loop_
_publ_author_name
'McHargue, C.J.'
'Adair, S.E.jr.'
'Hammond, J.P.'

_publ_section_title
;
 Effects of solid solution alloying on the cold-rolled texture of titanium
;
_journal_name_full
;
Transactions of the American Institute of Mining, Metallurgical and Petroleum 
Engineers
;
_journal_page_first 1199
_journal_page_last 1203
_journal_volume 197
_journal_year 1953
_chemical_formula_sum 'Ta0.045 Ti0.955'
_chemical_name_systematic '(Ta0.045 Ti0.955)'
_space_group_IT_number 194
_symmetry_space_group_name_Hall '-P 6c 2c'
_symmetry_space_group_name_H-M 'P 63/m m c'
_cell_angle_alpha 90
_cell_angle_beta 90
_cell_angle_gamma 120
_cell_formula_units_Z 2
_cell_length_a 2.937
_cell_length_b 2.937
_cell_length_c 4.6
_cell_volume 34.363
_citation_journal_id_ASTM TAIMAF
_cod_data_source_file McHargue_TAIMAF_1953_89.cif
_cod_data_source_block Ta0.045Ti0.955
_cod_original_cell_volume 34.36342
_cod_database_code 1527784

loop_
_symmetry_equiv_pos_as_xyz
x,y,z
x-y,x,z+1/2
-y,x-y,z
-x,-y,z+1/2
-x+y,-x,z
y,-x+y,z+1/2
-y,-x,-z+1/2
x-y,-y,-z
x,x-y,-z+1/2
y,x,-z
-x+y,y,-z+1/2
-x,-x+y,-z
-x,-y,-z
-x+y,-x,-z-1/2
y,-x+y,-z
x,y,-z-1/2
x-y,x,-z
-y,x-y,-z-1/2
y,x,z-1/2
-x+y,y,z
-x,-x+y,z-1/2
-y,-x,z
x-y,-y,z-1/2
x,x-y,z

loop_
_atom_site_label
_atom_site_type_symbol
_atom_site_fract_x
_atom_site_fract_y
_atom_site_fract_z
_atom_site_occupancy
_atom_site_U_iso_or_equiv
Ti1 Ti 0.3333 0.6667 0.25 0.955 0.0
Ta1 Ta 0.3333 0.6667 0.25 0.045 0.0
